data_7059381
loop_
_publ_author_name
'Debnath, Paresh'
'Singh, Keisham Surjit'
'Singh, Khaidem Kennedy'
'Sureshkumar Singh, S.'
'Siero\'n, Les\/law'
'Maniukiewicz, Waldemar'

_publ_section_title
;
 Di-butyltin(iv) complexes with azo-carboxylates: synthesis,
 characterization, crystal structures and their anti-diabetic assay
;
_journal_issue 15
_journal_name_full 'New Journal of Chemistry'
_journal_page_first 5862
_journal_page_last 5872
_journal_paper_doi 10.1039/D0NJ00536C
_journal_volume 44
_journal_year 2020
_chemical_formula_moiety 'C100 H116 N8 O14 Sn4, C7 H8'
_chemical_formula_sum 'C107 H124 N8 O14 Sn4'
_chemical_formula_weight 2220.99
_space_group_IT_number 2
_space_group_name_Hall '-P 1'
_space_group_name_H-M_alt 'P -1'
_symmetry_cell_setting triclinic
_symmetry_Int_Tables_number 2
_symmetry_space_group_name_Hall '-P 1'
_symmetry_space_group_name_H-M 'P -1'
_atom_sites_solution_hydrogens mixed
_atom_sites_solution_primary difmap
_atom_sites_solution_secondary difmap
_audit_update_record
;
2019-11-26 deposited with the CCDC.	2020-03-09 downloaded from the CCDC.
;
_cell_angle_alpha 103.640(1)
_cell_angle_beta 90.895(1)
_cell_angle_gamma 103.259(1)
_cell_formula_units_Z 1
_cell_length_a 12.1753(1)
_cell_length_b 13.8987(1)
_cell_length_c 15.6416(1)
_cell_measurement_reflns_used 76002
_cell_measurement_temperature 100
_cell_measurement_theta_max 32.911
_cell_measurement_theta_min 2.739
_cell_volume 2496.86(4)
_computing_cell_refinement 'CrysAlisPro 1.171.40.61a (Rigaku OD, 2019)'
_computing_data_collection 'CrysAlisPro 1.171.40.61a (Rigaku OD, 2019)'
_computing_data_reduction 'CrysAlisPro 1.171.40.61a (Rigaku OD, 2019)'
_diffrn_ambient_environment N~2~
_diffrn_ambient_temperature 100
_diffrn_detector 'Hybrid Pixel Array Detector'
_diffrn_detector_area_resol_mean 5.8140
_diffrn_detector_type 'Pilatus 300K'
_diffrn_measured_fraction_theta_full 0.999
_diffrn_measured_fraction_theta_max 0.999
_diffrn_measurement_device 'four-circle diffractometer'
_diffrn_measurement_device_type 'XtaLAB Synergy, Dualflex, Pilatus 300K'
_diffrn_radiation_monochromator mirror
_diffrn_radiation_probe x-ray
_diffrn_radiation_type 'Mo K\a'
_diffrn_radiation_wavelength 0.71073
_diffrn_reflns_av_R_equivalents 0.0392
_diffrn_reflns_av_unetI/netI 0.0168
_diffrn_reflns_limit_h_max 14
_diffrn_reflns_limit_h_min -14
_diffrn_reflns_limit_k_max 16
_diffrn_reflns_limit_k_min -16
_diffrn_reflns_limit_l_max 18
_diffrn_reflns_limit_l_min -18
_diffrn_reflns_number 76306
_diffrn_reflns_reduction_process
;
;
_diffrn_reflns_theta_full 25.03
_diffrn_reflns_theta_max 25.03
_diffrn_reflns_theta_min 2.58
_diffrn_source 'micro-focus sealed X-ray tube'
_diffrn_source_type 'PhotonJet (Mo) X-ray Source'
_exptl_absorpt_coefficient_mu 1.056
_exptl_absorpt_correction_T_max 1.000
_exptl_absorpt_correction_T_min 0.204
_exptl_absorpt_correction_type gaussian
_exptl_absorpt_process_details
;
CrysAlisPro 1.171.40.61a (Rigaku Oxford Diffraction, 2019)
Numerical absorption correction based on gaussian integration over
			a multifaceted crystal model
Empirical absorption correction using spherical harmonics,
 implemented in SCALE3 ABSPACK scaling algorithm.
;
_exptl_crystal_colour Orange
_exptl_crystal_density_diffrn 1.477
_exptl_crystal_description Needle
_exptl_crystal_F_000 1134
_exptl_crystal_recrystallization_method 'Re-crystallisation from solvent: toluene'
_exptl_crystal_size_max 0.60
_exptl_crystal_size_mid 0.29
_exptl_crystal_size_min 0.13
_refine_diff_density_max 1.594
_refine_diff_density_min -0.962
_refine_diff_density_rms 0.089
_refine_ls_extinction_method none
_refine_ls_goodness_of_fit_ref 1.052
_refine_ls_hydrogen_treatment mixed
_refine_ls_matrix_type full
_refine_ls_number_parameters 710
_refine_ls_number_reflns 8830
_refine_ls_number_restraints 117
_refine_ls_restrained_S_all 1.059
_refine_ls_R_factor_all 0.0319
_refine_ls_R_factor_gt 0.0306
_refine_ls_shift/su_max 0.001
_refine_ls_shift/su_mean 0.000
_refine_ls_structure_factor_coef Fsqd
_refine_ls_weighting_details 'W=1/[\S^2^(FO^2^)+(0.0485P)^2^+3.6343P] WHERE P=(FO^2^+2FC^2^)/3'
_refine_ls_weighting_scheme calc
_refine_ls_wR_factor_gt 0.0811
_refine_ls_wR_factor_ref 0.0821
_reflns_number_gt 8393
_reflns_number_total 8830
_reflns_threshold_expression I>2\s(I)
_cod_data_source_file d0nj00536c2.cif
_cod_data_source_block KSP16
_cod_depositor_comments
;
The following automatic conversions were performed:

data item '_atom_sites_solution_primary' value 'diffmap' was changed
to 'difmap'.

data item '_atom_sites_solution_secondary' value 'diffmap' was
changed to 'difmap'.

Automatic conversion script
Id: cif_fix_values 7556 2019-12-06 15:28:31Z antanas 

 Adding full bibliography for 7059378--7059381.cif.

 Adding full bibliography for 7059378--7059381.cif.
;
_cod_database_code 7059381
_shelx_estimated_absorpt_t_min 0.570
_shelx_estimated_absorpt_t_max 0.875
_exptl_absorpt_empirical_full_min 0.732
_exptl_absorpt_empirical_full_max 1.394
_exptl_absorpt_empirical_details
;
Empirical correction (ABSPACK) includes:
- Absorption correction using spherical harmonics
- Frame scaling
;

loop_
_space_group_symop_id
_space_group_symop_operation_xyz
1 x,y,z
2 -x,-y,-z

loop_
_atom_site_aniso_label
_atom_site_aniso_U_11
_atom_site_aniso_U_22
_atom_site_aniso_U_33
_atom_site_aniso_U_23
_atom_site_aniso_U_13
_atom_site_aniso_U_12
Sn1 0.0260(1) 0.0204(1) 0.0177(1) -0.0005(1) -0.0125(1) 0.0013(1)
Sn2 0.0144(1) 0.0239(1) 0.0100(1) -0.0055(1) -0.0055(1) 0.0067(1)
O1 0.0619(16) 0.0243(11) 0.0509(15) 0.0047(10) -0.0403(13) -0.0047(11)
O2 0.0353(11) 0.0209(10) 0.0276(10) -0.0017(8) -0.0224(8) 0.0035(8)
O3 0.0405(12) 0.0377(11) 0.0186(9) -0.0062(8) -0.0169(8) 0.0196(10)
O4 0.0256(9) 0.0216(9) 0.0149(8) -0.0034(7) -0.0100(7) 0.0073(7)
O5 0.0303(11) 0.0258(10) 0.0300(11) -0.0084(8) -0.0108(8) 0.0085(8)
O6 0.0263(10) 0.0290(10) 0.0206(9) -0.0055(8) -0.0122(8) 0.0045(8)
O7 0.0505(14) 0.0315(12) 0.0342(12) 0.0064(10) -0.0250(11) -0.0040(10)
N1 0.0254(12) 0.0265(12) 0.0195(11) 0.0085(9) -0.0117(9) -0.0038(9)
N2 0.0306(13) 0.0199(12) 0.0234(12) 0.0036(9) -0.0165(10) -0.0041(10)
N3 0.0259(12) 0.0200(12) 0.0213(12) -0.0074(9) -0.0105(9) 0.0052(9)
N4 0.0169(10) 0.0240(11) 0.0176(11) -0.0018(9) -0.0023(8) 0.0027(9)
C1 0.0267(15) 0.0343(16) 0.0311(15) 0.0112(13) -0.0118(12) -0.0018(12)
C2 0.0306(16) 0.0391(17) 0.0408(18) 0.0106(14) -0.0056(13) 0.0063(13)
C3 0.0316(16) 0.052(2) 0.0374(17) 0.0177(15) -0.0032(13) 0.0136(15)
C4 0.0209(14) 0.057(2) 0.0260(15) 0.0167(14) -0.0064(11) 0.0048(13)
C5 0.0212(13) 0.0422(17) 0.0211(13) 0.0142(12) -0.0065(11) -0.0040(12)
C6 0.0255(14) 0.0480(18) 0.0223(14) 0.0150(13) -0.0147(11) -0.0106(13)
C7 0.0422(18) 0.0337(16) 0.0319(16) 0.0098(13) -0.0257(14) -0.0143(14)
C8 0.0409(17) 0.0283(15) 0.0308(16) 0.0107(13) -0.0220(13) -0.0095(13)
C9 0.0281(14) 0.0271(14) 0.0219(13) 0.0099(11) -0.0137(11) -0.0077(11)
C10 0.0224(13) 0.0336(15) 0.0217(13) 0.0130(11) -0.0080(11) -0.0045(11)
C11 0.0253(13) 0.0225(13) 0.0177(12) 0.0057(10) -0.0113(10) -0.0039(10)
C12 0.0298(14) 0.0196(13) 0.0257(14) 0.0057(11) -0.0136(11) 0.0022(11)
C13 0.0320(15) 0.0172(12) 0.0225(13) 0.0010(10) -0.0137(11) 0.0006(11)
C14 0.0270(14) 0.0203(12) 0.0141(12) 0.0028(10) -0.0090(10) 0.0010(10)
C15 0.0313(14) 0.0223(13) 0.0187(13) 0.0014(10) -0.0092(11) 0.0058(11)
C16 0.0347(15) 0.0189(13) 0.0184(13) -0.0012(10) -0.0111(11) -0.0003(11)
C17 0.0282(14) 0.0241(13) 0.0159(12) 0.0024(10) -0.0087(10) 0.0041(11)
C18 0.0304(15) 0.0249(14) 0.0259(14) 0.0024(11) -0.0098(11) 0.0047(11)
C19 0.0338(16) 0.0470(18) 0.0335(16) 0.0137(14) -0.0046(13) 0.0160(14)
C20 0.0414(19) 0.070(2) 0.0361(18) 0.0120(17) -0.0062(15) 0.0281(18)
C21 0.043(5) 0.043(5) 0.057(5) 0.014(4) -0.013(4) 0.016(4)
C21A 0.053(5) 0.047(5) 0.051(5) 0.006(4) -0.011(4) 0.028(4)
C22 0.0496(14) 0.0450(13) 0.0298(12) 0.0047(10) -0.0029(10) -0.0127(11)
C23 0.0473(14) 0.0456(14) 0.0309(12) 0.0046(11) -0.0030(11) -0.0110(11)
C23A 0.0463(14) 0.0433(13) 0.0299(12) 0.0058(11) -0.0036(11) -0.0096(11)
C24 0.0465(14) 0.0448(14) 0.0320(13) 0.0049(12) -0.0025(12) -0.0097(12)
C24A 0.0450(14) 0.0430(14) 0.0312(13) 0.0062(11) -0.0032(11) -0.0082(12)
C25 0.0484(18) 0.0473(18) 0.0368(17) 0.0036(16) -0.0010(16) -0.0097(16)
C25A 0.040(2) 0.041(2) 0.033(2) 0.0098(18) -0.0045(18) -0.0040(18)
C26 0.0283(15) 0.0273(15) 0.0320(15) 0.0066(12) -0.0062(12) -0.0010(12)
C27 0.046(2) 0.0265(16) 0.056(2) 0.0137(15) -0.0166(16) -0.0029(14)
C28 0.061(2) 0.039(2) 0.064(2) 0.0290(18) -0.030(2) -0.0085(17)
C29 0.052(2) 0.047(2) 0.0346(18) 0.0175(15) -0.0225(15) -0.0131(16)
C30 0.0294(15) 0.0377(16) 0.0234(14) 0.0073(12) -0.0070(12) -0.0048(12)
C31 0.0340(16) 0.0462(18) 0.0159(13) -0.0033(12) -0.0075(11) -0.0024(14)
C32 0.0299(15) 0.0357(16) 0.0213(14) -0.0120(12) -0.0056(11) 0.0048(12)
C33 0.0190(13) 0.0295(14) 0.0210(13) -0.0062(11) -0.0023(10) 0.0047(11)
C34 0.0166(12) 0.0256(13) 0.0169(12) -0.0029(10) -0.0008(9) 0.0020(10)
C35 0.0197(13) 0.0281(14) 0.0223(13) 0.0048(11) -0.0027(10) -0.0022(11)
C36 0.0243(13) 0.0243(14) 0.0219(13) -0.0040(11) -0.0097(11) 0.0025(11)
C37 0.0268(14) 0.0225(13) 0.0225(13) -0.0026(11) -0.0105(11) 0.0036(11)
C38 0.0305(15) 0.0212(13) 0.0242(14) -0.0055(11) -0.0107(11) 0.0042(11)
C39 0.0273(14) 0.0246(14) 0.0229(14) -0.0022(11) -0.0124(11) -0.0005(11)
C40 0.0386(17) 0.0227(14) 0.0362(17) 0.0019(12) -0.0220(13) 0.0014(12)
C41 0.0384(17) 0.0201(14) 0.0357(17) -0.0059(12) -0.0212(13) 0.0038(12)
C42 0.0276(14) 0.0269(14) 0.0252(14) -0.0010(12) -0.0112(11) -0.0012(11)
C43 0.0235(13) 0.0349(15) 0.0142(12) -0.0040(11) -0.0010(10) 0.0115(11)
C44 0.0232(14) 0.0403(17) 0.0222(14) -0.0057(12) -0.0005(11) 0.0070(12)
C45 0.0267(15) 0.0494(19) 0.0268(15) -0.0010(13) 0.0057(12) 0.0081(13)
C46 0.0337(17) 0.059(2) 0.0432(19) 0.0089(16) 0.0161(15) 0.0199(16)
C47 0.0250(11) 0.0615(16) 0.0411(13) -0.0105(11) 0.0038(10) 0.0028(11)
C48 0.0260(12) 0.0590(16) 0.0421(14) -0.0074(12) 0.0027(11) 0.0045(11)
C48A 0.0253(12) 0.0592(16) 0.0423(14) -0.0074(12) 0.0035(10) 0.0051(11)
C49 0.0282(13) 0.0594(16) 0.0446(15) -0.0057(12) 0.0022(11) 0.0041(12)
C49A 0.0288(13) 0.0606(16) 0.0469(14) -0.0066(12) 0.0035(11) 0.0044(12)
C50 0.032(2) 0.060(2) 0.047(2) -0.002(2) 0.0040(19) 0.0033(19)
C50A 0.0315(15) 0.0624(19) 0.0493(17) -0.0059(15) 0.0026(14) 0.0044(15)
C60 0.032(7) 0.034(5) 0.062(8) 0.019(6) 0.013(5) 0.012(5)
C61 0.038(5) 0.060(5) 0.042(6) 0.018(6) 0.013(5) 0.030(4)
C62 0.055(4) 0.042(4) 0.056(4) 0.025(3) 0.012(3) 0.015(3)
C63 0.062(5) 0.070(5) 0.050(4) 0.028(4) 0.008(4) 0.024(4)
C64 0.044(4) 0.065(4) 0.056(4) 0.015(4) 0.009(3) 0.022(4)
C65 0.055(8) 0.055(6) 0.075(11) 0.014(7) -0.008(7) 0.016(5)
C66 0.039(6) 0.040(5) 0.053(8) 0.017(7) 0.007(6) 0.007(4)

loop_
_atom_site_label
_atom_site_type_symbol
_atom_site_thermal_displace_type
_atom_site_fract_x
_atom_site_fract_y
_atom_site_fract_z
_atom_site_occupancy
_atom_site_U_iso_or_equiv
_atom_site_calc_flag
_atom_site_refinement_flags
_atom_site_disorder_assembly
_atom_site_disorder_group
Sn1 Sn Uani 0.54075(2) 0.28373(2) 0.53409(2) 1.000 0.0231(1) d . . .
Sn2 Sn Uani 0.57206(2) 0.56987(2) 0.59310(2) 1.000 0.0175(1) d . . .
O1 O Uani 1.2325(2) 0.71635(17) 1.04314(17) 1.000 0.0495(8) d . . .
O2 O Uani 0.67886(17) 0.36245(14) 0.64419(13) 1.000 0.0301(6) d . . .
O3 O Uani 0.63826(18) 0.51182(16) 0.70133(13) 1.000 0.0330(6) d . . .
O4 O Uani 0.51849(15) 0.42095(13) 0.52270(11) 1.000 0.0219(5) d . . .
O5 O Uani 0.13416(17) -0.19219(15) -0.09081(13) 1.000 0.0312(6) d . . .
O6 O Uani 0.42229(16) 0.23753(15) 0.41727(12) 1.000 0.0278(6) d . . .
O7 O Uani 0.4395(2) 0.08546(16) 0.42728(14) 1.000 0.0416(7) d . . .
N1 N Uani 1.15259(19) 0.50934(17) 0.94619(14) 1.000 0.0251(7) d . . .
N2 N Uani 1.0936(2) 0.57318(19) 0.93294(15) 1.000 0.0268(7) d . . .
N3 N Uani 0.2024(2) -0.03367(18) 0.03771(15) 1.000 0.0247(7) d . . .
N4 N Uani 0.15642(18) 0.01809(17) -0.00617(14) 1.000 0.0211(6) d . . .
C1 C Uani 1.2716(2) 0.3650(2) 0.9694(2) 1.000 0.0318(9) d . . .
C2 C Uani 1.3255(3) 0.2947(3) 0.9882(2) 1.000 0.0371(10) d . . .
C3 C Uani 1.4167(3) 0.3256(3) 1.0528(2) 1.000 0.0387(10) d . . .
C4 C Uani 1.4524(2) 0.4264(3) 1.09539(19) 1.000 0.0344(10) d . . .
C5 C Uani 1.3982(2) 0.4992(2) 1.07841(18) 1.000 0.0291(8) d . . .
C6 C Uani 1.4335(2) 0.6043(3) 1.12648(19) 1.000 0.0343(9) d . . .
C7 C Uani 1.3804(3) 0.6752(2) 1.1154(2) 1.000 0.0399(10) d . . .
C8 C Uani 1.2821(3) 0.6502(2) 1.0528(2) 1.000 0.0360(9) d . . .
C9 C Uani 1.2442(2) 0.5436(2) 1.00218(18) 1.000 0.0276(8) d . . .
C10 C Uani 1.3048(2) 0.4682(2) 1.01506(18) 1.000 0.0268(8) d . . .
C11 C Uani 0.9963(2) 0.5391(2) 0.87436(17) 1.000 0.0235(7) d . . .
C12 C Uani 0.9666(2) 0.4405(2) 0.81983(18) 1.000 0.0258(8) d . . .
C13 C Uani 0.8697(2) 0.4116(2) 0.76310(18) 1.000 0.0256(8) d . . .
C14 C Uani 0.8023(2) 0.47953(19) 0.75982(16) 1.000 0.0216(7) d . . .
C15 C Uani 0.8333(2) 0.5776(2) 0.81481(17) 1.000 0.0250(8) d . . .
C16 C Uani 0.9300(2) 0.6072(2) 0.87169(17) 1.000 0.0263(8) d . . .
C17 C Uani 0.6982(2) 0.4485(2) 0.69796(17) 1.000 0.0236(8) d . . .
C18 C Uani 0.6759(2) 0.2371(2) 0.46555(19) 1.000 0.0282(8) d . . .
C19 C Uani 0.7215(3) 0.1610(3) 0.5050(2) 1.000 0.0365(10) d . . .
C20 C Uani 0.8125(3) 0.1227(3) 0.4520(2) 1.000 0.0470(11) d . . .
C21 C Uani 0.8385(7) 0.0254(7) 0.4870(6) 0.500 0.047(3) d P . 1
C21A C Uani 0.8870(8) 0.0803(7) 0.5009(6) 0.500 0.049(3) d P . 2
C22 C Uani 0.4296(3) 0.2331(3) 0.6263(2) 1.000 0.0463(8) d U . .
C23 C Uani 0.3192(6) 0.1939(6) 0.6009(4) 0.500 0.0459(8) d UP . 1
C23A C Uani 0.4365(6) 0.1612(5) 0.6713(4) 0.500 0.0439(8) d UP . 2
C24 C Uani 0.2491(6) 0.1508(6) 0.6697(4) 0.500 0.0454(8) d UP . 1
C24A C Uani 0.3452(6) 0.1355(5) 0.7339(4) 0.500 0.0434(8) d UP . 2
C25 C Uani 0.2558(7) 0.2232(6) 0.7561(5) 0.500 0.0489(10) d UP . 1
C25A C Uani 0.3640(6) 0.0570(5) 0.7811(4) 0.500 0.0403(12) d UP . 2
C26 C Uani 0.0505(2) 0.1348(2) -0.0881(2) 1.000 0.0307(9) d . . .
C27 C Uani 0.0015(3) 0.1916(3) -0.1316(3) 1.000 0.0444(11) d . . .
C28 C Uani -0.0415(4) 0.1516(3) -0.2192(3) 1.000 0.0557(12) d . . .
C29 C Uani -0.0378(3) 0.0541(3) -0.2618(2) 1.000 0.0477(11) d . . .
C30 C Uani 0.0095(3) -0.0060(2) -0.21825(19) 1.000 0.0325(9) d . . .
C31 C Uani 0.0076(3) -0.1105(3) -0.26026(19) 1.000 0.0360(9) d . . .
C32 C Uani 0.0472(2) -0.1718(2) -0.21939(19) 1.000 0.0328(9) d . . .
C33 C Uani 0.0981(2) -0.1351(2) -0.12930(18) 1.000 0.0255(8) d . . .
C34 C Uani 0.1058(2) -0.0280(2) -0.08589(17) 1.000 0.0216(7) d . . .
C35 C Uani 0.0558(2) 0.0352(2) -0.13031(18) 1.000 0.0250(8) d . . .
C36 C Uani 0.2541(2) 0.0134(2) 0.12282(18) 1.000 0.0259(8) d . . .
C37 C Uani 0.2605(2) 0.1157(2) 0.16224(18) 1.000 0.0259(8) d . . .
C38 C Uani 0.3095(2) 0.1563(2) 0.24742(18) 1.000 0.0277(8) d . . .
C39 C Uani 0.3519(2) 0.0968(2) 0.29412(18) 1.000 0.0276(8) d . . .
C40 C Uani 0.3450(3) -0.0051(2) 0.2531(2) 1.000 0.0347(9) d . . .
C41 C Uani 0.2966(3) -0.0467(2) 0.1679(2) 1.000 0.0344(9) d . . .
C42 C Uani 0.4077(2) 0.1396(2) 0.38543(19) 1.000 0.0293(8) d . . .
C43 C Uani 0.4526(2) 0.6117(2) 0.68374(17) 1.000 0.0252(8) d . . .
C44 C Uani 0.3599(2) 0.5216(2) 0.69308(19) 1.000 0.0310(9) d . . .
C45 C Uani 0.2736(3) 0.5535(3) 0.7578(2) 1.000 0.0362(9) d . . .
C46 C Uani 0.2075(3) 0.6216(3) 0.7297(2) 1.000 0.0443(11) d . . .
C47 C Uani 0.7424(3) 0.6200(3) 0.5639(2) 1.000 0.0478(8) d U . .
C48 C Uani 0.7833(6) 0.6738(6) 0.5117(5) 0.500 0.0467(8) d UP . 1
C48A C Uani 0.8211(5) 0.5641(6) 0.5367(5) 0.500 0.0465(8) d UP . 2
C49 C Uani 0.9007(6) 0.6683(6) 0.4743(5) 0.500 0.0483(8) d UP . 1
C49A C Uani 0.9280(6) 0.6135(6) 0.5000(5) 0.500 0.0499(8) d UP . 2
C50 C Uani 0.9332(6) 0.7334(6) 0.4128(5) 0.500 0.0502(12) d UP . 1
C50A C Uani 1.0114(6) 0.5596(6) 0.4734(5) 0.500 0.0523(10) d UP . 2
C60 C Uani 0.4311(15) -0.1094(15) 0.9220(11) 0.500 0.041(4) d UP . -1
C61 C Uani 0.4953(13) -0.0477(12) 1.0088(7) 0.500 0.043(3) d UP . -1
C62 C Uani 0.5349(7) -0.0889(6) 1.0706(5) 0.500 0.048(2) d UP . -1
C63 C Uani 0.5974(7) -0.0321(7) 1.1468(6) 0.500 0.057(3) d UP . -1
C64 C Uani 0.6191(7) 0.0719(7) 1.1651(6) 0.500 0.053(2) d UP . -1
C65 C Uani 0.583(2) 0.116(2) 1.1050(13) 0.500 0.062(5) d UP . -1
C66 C Uani 0.5204(12) 0.0582(11) 1.0265(8) 0.500 0.043(4) d UP . -1
H1 H Uiso 1.21107 0.34340 0.92487 1.000 0.0380 c RU . .
H2 H Uiso 1.30104 0.22496 0.95747 1.000 0.0450 c RU . .
H2N H Uiso 1.121(3) 0.634(3) 0.954(3) 1.000 0.042(10) d . . .
H3 H Uiso 1.45299 0.27695 1.06658 1.000 0.0470 c RU . .
H3N H Uiso 0.194(3) -0.095(3) 0.016(3) 1.000 0.042(10) d . . .
H4 H Uiso 1.51561 0.44758 1.13756 1.000 0.0410 c RU . .
H6 H Uiso 1.49733 0.62424 1.16796 1.000 0.0410 c RU . .
H7 H Uiso 1.40748 0.74348 1.14908 1.000 0.0480 c RU . .
H12 H Uiso 1.01215 0.39380 0.82154 1.000 0.0310 c RU . .
H13 H Uiso 0.84886 0.34453 0.72593 1.000 0.0310 c RU . .
H15 H Uiso 0.78780 0.62441 0.81330 1.000 0.0300 c RU . .
H16 H Uiso 0.95079 0.67426 0.90887 1.000 0.0320 c RU . .
H18A H Uiso 0.64952 0.20499 0.40293 1.000 0.0340 c RU . .
H18B H Uiso 0.73806 0.29783 0.46755 1.000 0.0340 c RU . .
H19A H Uiso 0.75287 0.19466 0.56632 1.000 0.0440 c RU . .
H19B H Uiso 0.65837 0.10238 0.50675 1.000 0.0440 c RU . .
H20A H Uiso 0.88231 0.17796 0.45985 0.500 0.0560 c RUP A 1
H20B H Uiso 0.78692 0.10018 0.38849 0.500 0.0560 c RUP A 1
H20C H Uiso 0.77588 0.06922 0.39917 0.500 0.0560 c RUP B 2
H20D H Uiso 0.85983 0.17963 0.43133 0.500 0.0560 c RUP B 2
H21A H Uiso 0.87026 0.04955 0.54838 0.500 0.0700 c RUP . 1
H21B H Uiso 0.89276 -0.00399 0.45006 0.500 0.0700 c RUP . 1
H21C H Uiso 0.76792 -0.02678 0.48322 0.500 0.0700 c RUP . 1
H21D H Uiso 0.93300 0.13514 0.54779 0.500 0.0730 c RUP . 2
H21E H Uiso 0.93668 0.04893 0.46038 0.500 0.0730 c RUP . 2
H21F H Uiso 0.84059 0.02862 0.52704 0.500 0.0730 c RUP . 2
H22A H Uiso 0.42804 0.29546 0.67214 0.500 0.0560 c RUP . 2
H22B H Uiso 0.35354 0.20973 0.59464 0.500 0.0560 c RUP . 2
H22C H Uiso 0.45842 0.18087 0.64699 0.500 0.0560 c RUP . 1
H22D H Uiso 0.43536 0.29164 0.67788 0.500 0.0560 c RUP . 1
H23A H Uiso 0.31211 0.13884 0.54632 0.500 0.0550 c RUP . 1
H23B H Uiso 0.28689 0.24781 0.58636 0.500 0.0550 c RUP . 1
H23C H Uiso 0.51048 0.18384 0.70605 0.500 0.0530 c RUP . 2
H23D H Uiso 0.43730 0.09726 0.62727 0.500 0.0530 c RUP . 2
H24A H Uiso 0.16892 0.12683 0.64623 0.500 0.0540 c RUP . 1
H24B H Uiso 0.27466 0.09074 0.67809 0.500 0.0540 c RUP . 1
H24C H Uiso 0.34274 0.19875 0.77826 0.500 0.0520 c RUP . 2
H24D H Uiso 0.27079 0.10983 0.69976 0.500 0.0520 c RUP . 2
H25A H Uiso 0.33164 0.23727 0.78518 0.500 0.0730 c RUP . 1
H25B H Uiso 0.19954 0.19362 0.79273 0.500 0.0730 c RUP . 1
H25C H Uiso 0.24061 0.28680 0.74791 0.500 0.0730 c RUP . 1
H25D H Uiso 0.36977 -0.00494 0.73774 0.500 0.0600 c RUP . 2
H25E H Uiso 0.30032 0.04066 0.81699 0.500 0.0600 c RUP . 2
H25F H Uiso 0.43422 0.08432 0.81939 0.500 0.0600 c RUP . 2
H26 H Uiso 0.08102 0.16339 -0.02880 1.000 0.0370 c RU . .
H27 H Uiso -0.00297 0.25844 -0.10179 1.000 0.0540 c RU . .
H28 H Uiso -0.07340 0.19180 -0.24936 1.000 0.0670 c RU . .
H29 H Uiso -0.06763 0.02698 -0.32131 1.000 0.0570 c RU . .
H31 H Uiso -0.02308 -0.13726 -0.31962 1.000 0.0430 c RU . .
H32 H Uiso 0.04188 -0.24059 -0.24994 1.000 0.0390 c RU . .
H37 H Uiso 0.23165 0.15680 0.13122 1.000 0.0310 c RU . .
H38 H Uiso 0.31447 0.22604 0.27468 1.000 0.0330 c RU . .
H40 H Uiso 0.37375 -0.04637 0.28390 1.000 0.0420 c RU . .
H41 H Uiso 0.29250 -0.11625 0.14028 1.000 0.0410 c RU . .
H43A H Uiso 0.49293 0.64624 0.74227 1.000 0.0300 c RU . .
H43B H Uiso 0.41755 0.66109 0.66394 1.000 0.0300 c RU . .
H44A H Uiso 0.39471 0.47266 0.71384 1.000 0.0370 c RU . .
H44B H Uiso 0.32005 0.48649 0.63451 1.000 0.0370 c RU . .
H45A H Uiso 0.21981 0.49127 0.76518 1.000 0.0430 c RU . .
H45B H Uiso 0.31418 0.58936 0.81603 1.000 0.0430 c RU . .
H46A H Uiso 0.25946 0.68566 0.72628 1.000 0.0660 c RU . .
H46B H Uiso 0.15230 0.63611 0.77284 1.000 0.0660 c RU . .
H46C H Uiso 0.16786 0.58734 0.67169 1.000 0.0660 c RU . .
H47A H Uiso 0.78344 0.65646 0.62185 0.500 0.0570 c RUP . 1
H47B H Uiso 0.76937 0.55676 0.54505 0.500 0.0570 c RUP . 1
H47C H Uiso 0.73824 0.65824 0.51849 0.500 0.0570 c RUP . 2
H47D H Uiso 0.77901 0.67155 0.61786 0.500 0.0570 c RUP . 2
H48A H Uiso 0.78837 0.74585 0.54220 0.500 0.0560 c RUP . 1
H48B H Uiso 0.72722 0.65641 0.46054 0.500 0.0560 c RUP . 1
H48C H Uiso 0.78229 0.50260 0.49096 0.500 0.0560 c RUP . 2
H48D H Uiso 0.84411 0.54031 0.58754 0.500 0.0560 c RUP . 2
H49A H Uiso 0.95928 0.68910 0.52401 0.500 0.0580 c RUP . 1
H49B H Uiso 0.89812 0.59678 0.44347 0.500 0.0580 c RUP . 1
H49C H Uiso 0.90440 0.63575 0.44839 0.500 0.0600 c RUP . 2
H49D H Uiso 0.96504 0.67610 0.54519 0.500 0.0600 c RUP . 2
H50A H Uiso 0.87792 0.71071 0.36162 0.500 0.0750 c RUP . 1
H50B H Uiso 1.00828 0.72874 0.39321 0.500 0.0750 c RUP . 1
H50C H Uiso 0.93512 0.80429 0.44260 0.500 0.0750 c RUP . 1
H50D H Uiso 1.05411 0.58725 0.42841 0.500 0.0780 c RUP . 2
H50E H Uiso 0.97523 0.48731 0.44886 0.500 0.0780 c RUP . 2
H50F H Uiso 1.06302 0.56666 0.52443 0.500 0.0780 c RUP . 2
H60A H Uiso 0.38061 -0.07138 0.90315 0.500 0.0610 c RUP . -1
H60B H Uiso 0.38638 -0.17464 0.92961 0.500 0.0610 c RUP . -1
H60C H Uiso 0.48492 -0.12188 0.87715 0.500 0.0610 c RUP . -1
H62 H Uiso 0.51808 -0.16105 1.06015 0.500 0.0580 c RUP . -1
H63 H Uiso 0.62543 -0.06461 1.18653 0.500 0.0690 c RUP . -1
H64 H Uiso 0.65865 0.11248 1.21914 0.500 0.0640 c RUP . -1
H65 H Uiso 0.60136 0.18861 1.11644 0.500 0.0740 c RUP . -1
H66 H Uiso 0.49507 0.09093 0.98569 0.500 0.0520 c RUP . -1

loop_
_atom_type_symbol
_atom_type_description
_atom_type_scat_dispersion_real
_atom_type_scat_dispersion_imag
_atom_type_scat_source
C C 0.0033 0.0016 ' International Tables Vol C Tables 4.2.6.8 and 6.1.1.4'
H H 0.0000 0.0000 ' International Tables Vol C Tables 4.2.6.8 and 6.1.1.4'
N N 0.0061 0.0033 ' International Tables Vol C Tables 4.2.6.8 and 6.1.1.4'
O O 0.0106 0.0060 ' International Tables Vol C Tables 4.2.6.8 and 6.1.1.4'
Sn Sn -0.6537 1.4246 ' International Tables Vol C Tables 4.2.6.8 and 6.1.1.4'

loop_
_geom_angle_atom_site_label_1
_geom_angle_atom_site_label_2
_geom_angle_atom_site_label_3
_geom_angle
_geom_angle_site_symmetry_1
_geom_angle_site_symmetry_2
_geom_angle_site_symmetry_3
O2 Sn1 O4 90.74(7) . . .
O2 Sn1 O6 167.42(7) . . .
O2 Sn1 C18 83.18(9) . . .
O2 Sn1 C22 90.46(11) . . .
O4 Sn1 O6 78.76(7) . . .
O4 Sn1 C18 114.61(9) . . .
O4 Sn1 C22 108.35(12) . . .
O6 Sn1 C18 94.82(9) . . .
O6 Sn1 C22 99.37(11) . . .
C18 Sn1 C22 136.58(13) . . .
O3 Sn2 O4 87.64(7) . . .
O3 Sn2 C43 84.72(9) . . .
O3 Sn2 C47 87.88(11) . . .
O3 Sn2 O4 163.03(7) . . 2_666
O3 Sn2 O6 130.58(7) . . 2_666
O4 Sn2 C43 111.33(9) . . .
O4 Sn2 C47 106.18(11) . . .
O4 Sn2 O4 76.13(7) . . 2_666
O4 Sn2 O6 141.78(6) . . 2_666
C43 Sn2 C47 141.35(12) . . .
O4 Sn2 C43 96.42(9) 2_666 . .
O6 Sn2 C43 77.64(9) 2_666 . .
O4 Sn2 C47 101.27(10) 2_666 . .
O6 Sn2 C47 78.78(12) 2_666 . .
O4 Sn2 O6 65.83(6) 2_666 . 2_666
Sn1 O2 C17 131.66(18) . . .
Sn2 O3 C17 130.23(18) . . .
Sn1 O4 Sn2 136.30(9) . . .
Sn1 O4 Sn2 119.65(8) . . 2_666
Sn2 O4 Sn2 103.87(8) . . 2_666
Sn1 O6 C42 108.12(17) . . .
Sn1 O6 Sn2 94.87(7) . . 2_666
Sn2 O6 C42 154.49(17) 2_666 . .
N2 N1 C9 119.4(2) . . .
N1 N2 C11 120.6(2) . . .
N4 N3 C36 120.0(2) . . .
N3 N4 C34 119.3(2) . . .
C2 C1 C10 121.0(3) . . .
C1 C2 C3 120.3(3) . . .
N1 N2 H2N 117(3) . . .
C11 N2 H2N 122(3) . . .
C2 C3 C4 119.2(3) . . .
N4 N3 H3N 118(3) . . .
C36 N3 H3N 122(3) . . .
C3 C4 C5 121.6(3) . . .
C4 C5 C6 121.1(3) . . .
C4 C5 C10 119.4(3) . . .
C6 C5 C10 119.5(2) . . .
C5 C6 C7 122.9(3) . . .
C6 C7 C8 121.6(3) . . .
O1 C8 C9 121.7(3) . . .
C7 C8 C9 117.0(3) . . .
O1 C8 C7 121.3(3) . . .
N1 C9 C8 123.2(3) . . .
N1 C9 C10 116.6(2) . . .
C8 C9 C10 120.2(2) . . .
C1 C10 C5 118.4(2) . . .
C1 C10 C9 122.7(2) . . .
C5 C10 C9 118.9(2) . . .
N2 C11 C16 117.7(2) . . .
C12 C11 C16 120.4(2) . . .
N2 C11 C12 121.9(2) . . .
C11 C12 C13 119.1(2) . . .
C12 C13 C14 121.0(3) . . .
C13 C14 C17 120.9(2) . . .
C13 C14 C15 119.1(2) . . .
C15 C14 C17 120.0(2) . . .
C14 C15 C16 120.4(2) . . .
C11 C16 C15 120.0(2) . . .
O2 C17 C14 117.8(2) . . .
O3 C17 C14 117.6(2) . . .
O2 C17 O3 124.5(2) . . .
Sn1 C18 C19 112.3(2) . . .
C18 C19 C20 111.9(3) . . .
C19 C20 C21 108.5(4) . . .
C21 C20 C21A 29.9(5) . . .
C19 C20 C21A 114.4(4) . . .
Sn1 C22 C23 119.0(3) . . .
Sn1 C22 C23A 127.8(4) . . .
C23 C22 C23A 94.2(5) . . .
C22 C23 C24 114.5(5) . . .
C22 C23A C24A 118.8(6) . . .
C23 C24 C25 114.7(7) . . .
C23A C24A C25A 113.6(6) . . .
C27 C26 C35 120.7(3) . . .
C26 C27 C28 120.4(4) . . .
C27 C28 C29 120.0(4) . . .
C28 C29 C30 120.7(3) . . .
C29 C30 C31 121.3(3) . . .
C29 C30 C35 119.5(3) . . .
C31 C30 C35 119.2(3) . . .
C30 C31 C32 123.0(3) . . .
C31 C32 C33 121.4(3) . . .
O5 C33 C32 121.6(3) . . .
C32 C33 C34 117.0(2) . . .
O5 C33 C34 121.4(2) . . .
N4 C34 C35 115.9(2) . . .
C33 C34 C35 120.2(2) . . .
N4 C34 C33 123.9(2) . . .
C26 C35 C34 122.3(2) . . .
C30 C35 C34 119.0(2) . . .
C26 C35 C30 118.7(3) . . .
N3 C36 C37 121.9(2) . . .
N3 C36 C41 117.4(3) . . .
C37 C36 C41 120.7(3) . . .
C36 C37 C38 118.8(2) . . .
C37 C38 C39 121.3(3) . . .
C38 C39 C42 122.3(2) . . .
C40 C39 C42 118.9(3) . . .
C38 C39 C40 118.7(3) . . .
C39 C40 C41 120.6(3) . . .
C36 C41 C40 119.8(3) . . .
O7 C42 C39 121.6(3) . . .
O6 C42 O7 122.0(3) . . .
O6 C42 C39 116.4(2) . . .
Sn2 C43 C44 113.34(18) . . .
C43 C44 C45 112.6(3) . . .
C44 C45 C46 114.4(3) . . .
Sn2 C47 C48 130.2(4) . . .
Sn2 C47 C48A 129.5(4) . . .
C48 C47 C48A 86.4(5) . . .
C47 C48 C49 120.6(7) . . .
C47 C48A C49A 119.2(7) . . .
C48 C49 C50 113.1(7) . . .
C48A C49A C50A 120.9(7) . . .
C2 C1 H1 120.00 . . .
C10 C1 H1 119.00 . . .
C1 C2 H2 120.00 . . .
C3 C2 H2 120.00 . . .
C2 C3 H3 120.00 . . .
C4 C3 H3 120.00 . . .
C3 C4 H4 119.00 . . .
C5 C4 H4 119.00 . . .
C5 C6 H6 119.00 . . .
C7 C6 H6 119.00 . . .
C6 C7 H7 119.00 . . .
C8 C7 H7 119.00 . . .
C11 C12 H12 120.00 . . .
C13 C12 H12 120.00 . . .
C12 C13 H13 120.00 . . .
C14 C13 H13 119.00 . . .
C14 C15 H15 120.00 . . .
C16 C15 H15 120.00 . . .
C11 C16 H16 120.00 . . .
C15 C16 H16 120.00 . . .
Sn1 C18 H18A 109.00 . . .
Sn1 C18 H18B 109.00 . . .
C19 C18 H18A 109.00 . . .
C19 C18 H18B 109.00 . . .
H18A C18 H18B 108.00 . . .
C18 C19 H19A 109.00 . . .
C18 C19 H19B 109.00 . . .
C20 C19 H19A 109.00 . . .
C20 C19 H19B 109.00 . . .
H19A C19 H19B 108.00 . . .
C19 C20 H20A 110.00 . . .
C19 C20 H20B 110.00 . . .
C19 C20 H20C 109.00 . . .
C19 C20 H20D 109.00 . . .
C21 C20 H20A 110.00 . . .
C21 C20 H20B 110.00 . . .
C21 C20 H20C 84.00 . . .
C21 C20 H20D 134.00 . . .
C21A C20 H20A 81.00 . . .
C21A C20 H20B 128.00 . . .
C21A C20 H20C 109.00 . . .
C21A C20 H20D 109.00 . . .
H20A C20 H20B 108.00 . . .
H20A C20 H20C 131.00 . . .
H20A C20 H20D 31.00 . . .
H20B C20 H20C 29.00 . . .
H20B C20 H20D 81.00 . . .
H20C C20 H20D 108.00 . . .
C20 C21 H21A 110.00 . . .
C20 C21 H21B 110.00 . . .
C20 C21 H21C 110.00 . . .
H21A C21 H21B 109.00 . . .
H21A C21 H21C 109.00 . . .
H21B C21 H21C 109.00 . . .
C20 C21A H21D 110.00 . . .
C20 C21A H21E 110.00 . . .
C20 C21A H21F 109.00 . . .
H21D C21A H21E 109.00 . . .
H21D C21A H21F 109.00 . . .
H21E C21A H21F 109.00 . . .
Sn1 C22 H22A 105.00 . . .
Sn1 C22 H22B 105.00 . . .
Sn1 C22 H22C 108.00 . . .
Sn1 C22 H22D 108.00 . . .
C23 C22 H22A 102.00 . . .
C23 C22 H22B 14.00 . . .
C23 C22 H22C 108.00 . . .
C23 C22 H22D 108.00 . . .
C23A C22 H22A 105.00 . . .
C23A C22 H22B 105.00 . . .
C23A C22 H22C 20.00 . . .
C23A C22 H22D 98.00 . . .
H22A C22 H22B 106.00 . . .
H22A C22 H22C 116.00 . . .
H22A C22 H22D 9.00 . . .
H22B C22 H22C 116.00 . . .
H22B C22 H22D 113.00 . . .
H22C C22 H22D 107.00 . . .
C22 C23 H23A 109.00 . . .
C22 C23 H23B 109.00 . . .
C24 C23 H23A 109.00 . . .
C24 C23 H23B 109.00 . . .
H23A C23 H23B 108.00 . . .
C22 C23A H23C 108.00 . . .
C22 C23A H23D 108.00 . . .
C24A C23A H23C 108.00 . . .
C24A C23A H23D 108.00 . . .
H23C C23A H23D 107.00 . . .
C23 C24 H24A 109.00 . . .
C23 C24 H24B 109.00 . . .
C25 C24 H24A 109.00 . . .
C25 C24 H24B 109.00 . . .
H24A C24 H24B 108.00 . . .
C23A C24A H24C 109.00 . . .
C23A C24A H24D 109.00 . . .
C25A C24A H24C 109.00 . . .
C25A C24A H24D 109.00 . . .
H24C C24A H24D 108.00 . . .
C24 C25 H25A 109.00 . . .
C24 C25 H25B 109.00 . . .
C24 C25 H25C 109.00 . . .
H25A C25 H25B 109.00 . . .
H25A C25 H25C 110.00 . . .
H25B C25 H25C 109.00 . . .
C24A C25A H25D 110.00 . . .
C24A C25A H25E 109.00 . . .
C24A C25A H25F 109.00 . . .
H25D C25A H25E 109.00 . . .
H25D C25A H25F 109.00 . . .
H25E C25A H25F 109.00 . . .
C27 C26 H26 120.00 . . .
C35 C26 H26 120.00 . . .
C26 C27 H27 120.00 . . .
C28 C27 H27 120.00 . . .
C27 C28 H28 120.00 . . .
C29 C28 H28 120.00 . . .
C28 C29 H29 120.00 . . .
C30 C29 H29 120.00 . . .
C30 C31 H31 118.00 . . .
C32 C31 H31 118.00 . . .
C31 C32 H32 119.00 . . .
C33 C32 H32 119.00 . . .
C36 C37 H37 121.00 . . .
C38 C37 H37 121.00 . . .
C37 C38 H38 119.00 . . .
C39 C38 H38 119.00 . . .
C39 C40 H40 120.00 . . .
C41 C40 H40 120.00 . . .
C36 C41 H41 120.00 . . .
C40 C41 H41 120.00 . . .
Sn2 C43 H43A 109.00 . . .
Sn2 C43 H43B 109.00 . . .
C44 C43 H43A 109.00 . . .
C44 C43 H43B 109.00 . . .
H43A C43 H43B 108.00 . . .
C43 C44 H44A 109.00 . . .
C43 C44 H44B 109.00 . . .
C45 C44 H44A 109.00 . . .
C45 C44 H44B 109.00 . . .
H44A C44 H44B 108.00 . . .
C44 C45 H45A 109.00 . . .
C44 C45 H45B 109.00 . . .
C46 C45 H45A 109.00 . . .
C46 C45 H45B 109.00 . . .
H45A C45 H45B 108.00 . . .
C45 C46 H46A 109.00 . . .
C45 C46 H46B 109.00 . . .
C45 C46 H46C 109.00 . . .
H46A C46 H46B 109.00 . . .
H46A C46 H46C 109.00 . . .
H46B C46 H46C 110.00 . . .
Sn2 C47 H47A 105.00 . . .
Sn2 C47 H47B 105.00 . . .
Sn2 C47 H47C 105.00 . . .
Sn2 C47 H47D 105.00 . . .
C48 C47 H47A 105.00 . . .
C48 C47 H47B 105.00 . . .
C48 C47 H47C 25.00 . . .
C48 C47 H47D 95.00 . . .
C48A C47 H47A 95.00 . . .
C48A C47 H47B 25.00 . . .
C48A C47 H47C 105.00 . . .
C48A C47 H47D 105.00 . . .
H47A C47 H47B 106.00 . . .
H47A C47 H47C 119.00 . . .
H47A C47 H47D 14.00 . . .
H47B C47 H47C 116.00 . . .
H47B C47 H47D 119.00 . . .
H47C C47 H47D 106.00 . . .
C47 C48 H48A 107.00 . . .
C47 C48 H48B 107.00 . . .
C49 C48 H48A 107.00 . . .
C49 C48 H48B 107.00 . . .
H48A C48 H48B 107.00 . . .
C47 C48A H48C 107.00 . . .
C47 C48A H48D 108.00 . . .
C49A C48A H48C 107.00 . . .
C49A C48A H48D 108.00 . . .
H48C C48A H48D 107.00 . . .
C48 C49 H49A 109.00 . . .
C48 C49 H49B 109.00 . . .
C50 C49 H49A 109.00 . . .
C50 C49 H49B 109.00 . . .
H49A C49 H49B 108.00 . . .
C48A C49A H49C 107.00 . . .
C48A C49A H49D 107.00 . . .
C50A C49A H49C 107.00 . . .
C50A C49A H49D 107.00 . . .
H49C C49A H49D 107.00 . . .
C49 C50 H50A 110.00 . . .
C49 C50 H50B 109.00 . . .
C49 C50 H50C 109.00 . . .
H50A C50 H50B 109.00 . . .
H50A C50 H50C 109.00 . . .
H50B C50 H50C 109.00 . . .
C49A C50A H50D 110.00 . . .
C49A C50A H50E 109.00 . . .
C49A C50A H50F 109.00 . . .
H50D C50A H50E 109.00 . . .
H50D C50A H50F 109.00 . . .
H50E C50A H50F 109.00 . . .
C60 C61 C62 124.4(14) . . .
C60 C61 C66 118.8(13) . . .
C62 C61 C66 116.7(11) . . .
C61 C62 C63 123.8(10) . . .
C62 C63 C64 119.3(8) . . .
C63 C64 C65 118.9(13) . . .
C64 C65 C66 122(2) . . .
C61 C66 C65 119.3(16) . . .
C61 C60 H60A 109.00 . . .
C61 C60 H60B 109.00 . . .
C61 C60 H60C 109.00 . . .
H60A C60 H60B 110.00 . . .
H60A C60 H60C 109.00 . . .
H60B C60 H60C 110.00 . . .
C61 C62 H62 118.00 . . .
C63 C62 H62 118.00 . . .
C62 C63 H63 120.00 . . .
C64 C63 H63 120.00 . . .
C63 C64 H64 120.00 . . .
C65 C64 H64 121.00 . . .
C64 C65 H65 119.00 . . .
C66 C65 H65 119.00 . . .
C61 C66 H66 120.00 . . .
C65 C66 H66 120.00 . . .

loop_
_geom_bond_atom_site_label_1
_geom_bond_atom_site_label_2
_geom_bond_distance
_geom_bond_site_symmetry_1
_geom_bond_site_symmetry_2
Sn1 O2 2.273(2) . .
Sn1 O4 2.0343(18) . .
Sn1 O6 2.1842(19) . .
Sn1 C18 2.120(3) . .
Sn1 C22 2.124(4) . .
Sn2 O3 2.251(2) . .
Sn2 O4 2.0507(18) . .
Sn2 C43 2.128(3) . .
Sn2 C47 2.124(4) . .
Sn2 O4 2.1503(18) . 2_666
Sn2 O6 2.705(2) . 2_666
O1 C8 1.245(4) . .
O2 C17 1.258(3) . .
O3 C17 1.259(3) . .
O5 C33 1.250(3) . .
O6 C42 1.303(3) . .
O7 C42 1.226(4) . .
N1 N2 1.312(3) . .
N1 C9 1.329(3) . .
N2 C11 1.404(4) . .
N3 N4 1.307(3) . .
N3 C36 1.404(4) . .
N4 C34 1.328(3) . .
C1 C2 1.377(5) . .
C1 C10 1.405(4) . .
C2 C3 1.407(5) . .
N2 H2N 0.82(4) . .
N3 H3N 0.82(4) . .
C3 C4 1.366(6) . .
C4 C5 1.399(4) . .
C5 C6 1.438(5) . .
C5 C10 1.414(4) . .
C6 C7 1.337(5) . .
C7 C8 1.457(5) . .
C8 C9 1.469(4) . .
C9 C10 1.460(4) . .
C11 C16 1.385(4) . .
C11 C12 1.396(4) . .
C12 C13 1.387(4) . .
C13 C14 1.394(4) . .
C14 C17 1.498(4) . .
C14 C15 1.393(4) . .
C15 C16 1.385(4) . .
C18 C19 1.541(5) . .
C19 C20 1.513(5) . .
C20 C21 1.664(10) . .
C20 C21A 1.480(10) . .
C22 C23A 1.367(8) . .
C22 C23 1.344(8) . .
C23 C24 1.531(10) . .
C23A C24A 1.529(10) . .
C24 C25 1.471(10) . .
C24A C25A 1.509(10) . .
C26 C35 1.403(4) . .
C26 C27 1.378(5) . .
C27 C28 1.395(6) . .
C28 C29 1.373(6) . .
C29 C30 1.404(5) . .
C30 C35 1.412(4) . .
C30 C31 1.441(5) . .
C31 C32 1.343(5) . .
C32 C33 1.456(4) . .
C33 C34 1.464(4) . .
C34 C35 1.465(4) . .
C36 C37 1.394(4) . .
C36 C41 1.388(4) . .
C37 C38 1.384(4) . .
C38 C39 1.398(4) . .
C39 C42 1.496(4) . .
C39 C40 1.393(4) . .
C40 C41 1.383(4) . .
C43 C44 1.519(4) . .
C44 C45 1.536(4) . .
C45 C46 1.507(6) . .
C47 C48A 1.379(8) . .
C47 C48 1.266(9) . .
C48 C49 1.564(11) . .
C48A C49A 1.515(11) . .
C49 C50 1.469(11) . .
C49A C50A 1.407(11) . .
C1 H1 0.9500 . .
C2 H2 0.9500 . .
C3 H3 0.9500 . .
C4 H4 0.9500 . .
C6 H6 0.9500 . .
C7 H7 0.9500 . .
C12 H12 0.9500 . .
C13 H13 0.9500 . .
C15 H15 0.9500 . .
C16 H16 0.9500 . .
C18 H18A 0.9900 . .
C18 H18B 0.9900 . .
C19 H19A 0.9900 . .
C19 H19B 0.9900 . .
C20 H20A 0.9900 . .
C20 H20B 0.9900 . .
C20 H20C 0.9900 . .
C20 H20D 0.9900 . .
C21 H21A 0.9800 . .
C21 H21B 0.9800 . .
C21 H21C 0.9800 . .
C21A H21D 0.9800 . .
C21A H21E 0.9800 . .
C21A H21F 0.9800 . .
C22 H22A 0.9900 . .
C22 H22B 0.9900 . .
C22 H22C 0.9900 . .
C22 H22D 0.9900 . .
C23 H23A 0.9900 . .
C23 H23B 0.9900 . .
C23A H23C 0.9900 . .
C23A H23D 0.9900 . .
C24 H24A 0.9900 . .
C24 H24B 0.9900 . .
C24A H24C 0.9900 . .
C24A H24D 0.9900 . .
C25 H25A 0.9800 . .
C25 H25B 0.9800 . .
C25 H25C 0.9800 . .
C25A H25D 0.9800 . .
C25A H25E 0.9800 . .
C25A H25F 0.9800 . .
C26 H26 0.9500 . .
C27 H27 0.9500 . .
C28 H28 0.9500 . .
C29 H29 0.9500 . .
C31 H31 0.9500 . .
C32 H32 0.9500 . .
C37 H37 0.9500 . .
C38 H38 0.9500 . .
C40 H40 0.9500 . .
C41 H41 0.9500 . .
C43 H43A 0.9900 . .
C43 H43B 0.9900 . .
C44 H44A 0.9900 . .
C44 H44B 0.9900 . .
C45 H45A 0.9900 . .
C45 H45B 0.9900 . .
C46 H46A 0.9800 . .
C46 H46B 0.9800 . .
C46 H46C 0.9800 . .
C47 H47A 0.9900 . .
C47 H47B 0.9900 . .
C47 H47C 0.9900 . .
C47 H47D 0.9900 . .
C48 H48A 0.9900 . .
C48 H48B 0.9900 . .
C48A H48C 0.9900 . .
C48A H48D 0.9900 . .
C49 H49A 0.9900 . .
C49 H49B 0.9900 . .
C49A H49C 0.9900 . .
C49A H49D 0.9900 . .
C50 H50A 0.9800 . .
C50 H50B 0.9800 . .
C50 H50C 0.9800 . .
C50A H50D 0.9800 . .
C50A H50E 0.9800 . .
C50A H50F 0.9800 . .
C60 C61 1.52(2) . .
C61 C62 1.367(16) . .
C61 C66 1.39(2) . .
C62 C63 1.369(12) . .
C63 C64 1.367(14) . .
C64 C65 1.36(3) . .
C65 C66 1.40(3) . .
C60 H60A 0.9800 . .
C60 H60B 0.9800 . .
C60 H60C 0.9800 . .
C62 H62 0.9500 . .
C63 H63 0.9500 . .
C64 H64 0.9500 . .
C65 H65 0.9500 . .
C66 H66 0.9500 . .

loop_
_geom_hbond_atom_site_label_D
_geom_hbond_atom_site_label_H
_geom_hbond_atom_site_label_A
_geom_hbond_distance_DH
_geom_hbond_distance_HA
_geom_hbond_distance_DA
_geom_hbond_angle_DHA
_geom_hbond_site_symmetry_A
N2 H2N O1 0.82(4) 1.89(4) 2.557(4) 138(4) .
N3 H3N O5 0.82(4) 1.90(4) 2.570(3) 139(4) .
C16 H16 O5 0.95 2.55 3.210(3) 126 1_666
C23 H23A O7 0.99 2.53 3.316(7) 136 .
C41 H41 O1 0.95 2.40 3.317(4) 161 1_444
